data_1575282
loop_
_publ_author_name
'Pal, Prasanta'
'Bulgarevich, Kirill'
'Hanaki, Ryota'
'Kawabata, Kohsuke'
'Takimiya, Kazuo'

_publ_section_title
;
 Extension of the &#x3c0;-conjugated core of methylchalcogenolated
 polycyclic aromatic hydrocarbons: synthesis and characterization of
 1,4,7,10-tetrakis(methylthio)- and tetramethoxy-coronene.
;
_journal_issue 34
_journal_name_full 'Chemical science'
_journal_page_first 15368
_journal_page_last 15377
_journal_paper_doi 10.1039/d5sc03215f
_journal_volume 16
_journal_year 2025
_chemical_formula_moiety 'C26 H20 O4'
_chemical_formula_sum 'C26 H20 O4'
_chemical_formula_weight 396.42
_space_group_crystal_system monoclinic
_space_group_IT_number 14
_space_group_name_Hall '-P 2yn'
_space_group_name_H-M_alt 'P 1 21/n 1'
_atom_sites_solution_hydrogens geom
_atom_sites_solution_primary dual
_audit_creation_date 2023-10-06
_audit_creation_method
;
Olex2 1.5-ac5-024
(compiled 2022.04.12 svn.rca3783a0 for Rigaku Oxford Diffraction, GUI svn.r6498)
;
_audit_update_record
;
2025-04-25 deposited with the CCDC.	2025-07-31 downloaded from the CCDC.
;
_cell_angle_alpha 90
_cell_angle_beta 91.835(6)
_cell_angle_gamma 90
_cell_formula_units_Z 4
_cell_length_a 9.7178(7)
_cell_length_b 10.8952(6)
_cell_length_c 17.3430(10)
_cell_measurement_reflns_used 5990
_cell_measurement_temperature 200(2)
_cell_measurement_theta_max 76.6450
_cell_measurement_theta_min 4.0510
_cell_volume 1835.3(2)
_computing_cell_refinement 'CrysAlisPro 1.171.42.93a (Rigaku OD, 2023)'
_computing_data_collection 'CrysAlisPro 1.171.42.93a (Rigaku OD, 2023)'
_computing_data_reduction 'CrysAlisPro 1.171.42.93a (Rigaku OD, 2023)'
_computing_molecular_graphics 'Olex2 1.5-ac5-024 (Dolomanov et al., 2009)'
_computing_publication_material 'Olex2 1.5-ac5-024 (Dolomanov et al., 2009)'
_computing_structure_refinement 'SHELXL 2018/3 (Sheldrick, 2015)'
_computing_structure_solution 'SHELXT 2018/2 (Sheldrick, 2018)'
_diffrn_ambient_temperature 200(2)
_diffrn_detector 'Hybrid Pixel Array Detector'
_diffrn_detector_area_resol_mean 10.0000
_diffrn_detector_type HyPix
_diffrn_measured_fraction_theta_full 0.997
_diffrn_measured_fraction_theta_max 0.943
_diffrn_measurement_details
;
List of Runs (angles in degrees, time in seconds):

  # Type    Start    End  Width  t~exp~   \w     \q     \k     \f   Frames
#--------------------------------------------------------------------------
  1  \w   -119.00 -39.00   0.50    5.00    --  -47.91  -6.00-125.00  160
  2  \w    -30.00  23.00   0.50    5.00    --  -47.91   6.00  50.00  106
  3  \w    -23.00  26.00   0.50    5.00    --   47.91  -6.00-125.00   98
  4  \w     38.00 119.00   0.50    5.00    --   47.91   6.00  50.00  162
  5  \w   -168.00 -88.00   0.50   25.00    --  -97.00  -6.00-125.00  160
  6  \w     95.00 175.00   0.50   25.00    --  104.77   6.00  50.00  160
  7  \w    -91.00 -23.00   0.50    5.00    --  -47.91 125.00-150.00  136
  8  \w   -167.00 -91.00   0.50   25.00    --  -97.00 -99.00   0.00  152
  9  \w   -111.00 -28.00   0.50   25.00    --  -97.00 125.00 -60.00  166
 10  \w    -68.00 -25.00   0.50   25.00    --  -97.00  57.00  30.00   86
 11  \w    -68.00 -25.00   0.50   25.00    --  -97.00  57.00 -90.00   86
 12  \w     97.00 175.00   0.50   25.00    --  104.77  37.00 -90.00  156
 13  \w     35.00 106.00   0.50   25.00    --  104.77 -99.00  90.00  142
 14  \w     35.00 106.00   0.50   25.00    --  104.77 -99.00-150.00  142
 15  \w     97.00 175.00   0.50   25.00    --  104.77  19.00 150.00  156
 16  \w     33.00  64.00   0.50   25.00    --  104.77 -57.00-120.00   62
 17  \w     35.00 106.00   0.50   25.00    --  104.77 -99.00 150.00  142
 18  \w     35.00 106.00   0.50   25.00    --  104.77 -99.00-180.00  142
 19  \w     33.00  64.00   0.50   25.00    --  104.77 -57.00 -30.00   62
 20  \w     37.00 104.00   0.50   25.00    --  104.77 -77.00-150.00  134
 21  \w     47.00  74.00   0.50   25.00    --  104.77 -99.00 -30.00   54
;
_diffrn_measurement_device 'four-circle diffractometer'
_diffrn_measurement_device_type 'ROD, Synergy Custom DW system, HyPix'
_diffrn_measurement_method '\w scans'
_diffrn_orient_matrix_type 'CrysAlisPro convention (1999,Acta A55,543-557)'
_diffrn_orient_matrix_UB_11 0.1397138000
_diffrn_orient_matrix_UB_12 -0.0073391000
_diffrn_orient_matrix_UB_13 -0.0391603000
_diffrn_orient_matrix_UB_21 -0.0740822000
_diffrn_orient_matrix_UB_22 0.0081594000
_diffrn_orient_matrix_UB_23 -0.0797122000
_diffrn_orient_matrix_UB_31 0.0114766000
_diffrn_orient_matrix_UB_32 0.1410625000
_diffrn_orient_matrix_UB_33 0.0023934000
_diffrn_radiation_monochromator mirror
_diffrn_radiation_probe x-ray
_diffrn_radiation_type 'Cu K\a'
_diffrn_radiation_wavelength 1.54184
_diffrn_reflns_av_R_equivalents 0.0496
_diffrn_reflns_av_unetI/netI 0.0345
_diffrn_reflns_Laue_measured_fraction_full 0.997
_diffrn_reflns_Laue_measured_fraction_max 0.943
_diffrn_reflns_limit_h_max 12
_diffrn_reflns_limit_h_min -12
_diffrn_reflns_limit_k_max 13
_diffrn_reflns_limit_k_min -7
_diffrn_reflns_limit_l_max 21
_diffrn_reflns_limit_l_min -21
_diffrn_reflns_number 16730
_diffrn_reflns_point_group_measured_fraction_full 0.997
_diffrn_reflns_point_group_measured_fraction_max 0.943
_diffrn_reflns_theta_full 67.684
_diffrn_reflns_theta_max 79.961
_diffrn_reflns_theta_min 4.794
_diffrn_source 'Rotating-anode X-ray tube'
_diffrn_source_type 'Rigaku (Cu) X-ray Source'
_exptl_absorpt_coefficient_mu 0.777
_exptl_absorpt_correction_T_max 1.00000
_exptl_absorpt_correction_T_min 0.53774
_exptl_absorpt_correction_type multi-scan
_exptl_absorpt_process_details
;
CrysAlisPro 1.171.42.93a (Rigaku Oxford Diffraction, 2023)
Empirical absorption correction using spherical harmonics,
implemented in SCALE3 ABSPACK scaling algorithm.
;
_exptl_crystal_colour green
_exptl_crystal_colour_primary green
_exptl_crystal_density_diffrn 1.435
_exptl_crystal_description plate
_exptl_crystal_F_000 832
_refine_diff_density_max 0.291
_refine_diff_density_min -0.286
_refine_diff_density_rms 0.064
_refine_ls_extinction_method none
_refine_ls_goodness_of_fit_ref 1.103
_refine_ls_hydrogen_treatment constr
_refine_ls_matrix_type full
_refine_ls_number_parameters 293
_refine_ls_number_reflns 3774
_refine_ls_number_restraints 0
_refine_ls_restrained_S_all 1.103
_refine_ls_R_factor_all 0.1032
_refine_ls_R_factor_gt 0.0819
_refine_ls_shift/su_max 0.000
_refine_ls_shift/su_mean 0.000
_refine_ls_structure_factor_coef Fsqd
_refine_ls_weighting_details 'w=1/[\s^2^(Fo^2^)+(0.0866P)^2^+3.0569P] where P=(Fo^2^+2Fc^2^)/3'
_refine_ls_weighting_scheme calc
_refine_ls_wR_factor_gt 0.2218
_refine_ls_wR_factor_ref 0.2384
_reflns_Friedel_coverage 0.000
_reflns_number_gt 2840
_reflns_number_total 3774
_reflns_threshold_expression 'I > 2\s(I)'
_cod_data_source_file d5sc03215f2.cif
_cod_data_source_block 231005_mo-benzoperylene_plate_200k_autored
_cod_depositor_comments 'Adding full bibliography for 1575279--1575293.cif.'
_cod_database_code 1575282
_shelx_shelxl_version_number 2018/3
_chemical_oxdiff_formula 'C H O'
_chemical_oxdiff_usercomment ' '
_shelx_space_group_comment
;
The symmetry employed for this shelxl refinement is uniquely defined
by the following loop, which should always be used as a source of
symmetry information in preference to the above space-group names.
They are only intended as comments.
;
_olex2_refinement_description
;
1. Fixed Uiso
 At 1.2 times of:
  All C(H) groups
 At 1.5 times of:
  All C(H,H,H) groups
2. Others
 Fixed Sof: H5(0.45) H8(0.45) H22(0.55) H14(0.55) C6(0.55) H6(0.55) C7(0.55)
 H7(0.55) C24(0.45) H24(0.45) C23(0.45) H23(0.45)
3.a Aromatic/amide H refined with riding coordinates:
 C5(H5), C8(H8), C18(H18), C10(H10), C20(H20), C22(H22), C14(H14), C12(H12),
 C6(H6), C7(H7), C24(H24), C23(H23)
3.b Idealised Me refined as rotating group:
 C32(H32A,H32B,H32C), C28(H28A,H28B,H28C), C26(H26A,H26B,H26C), C30(H30A,H30B,
 H30C)
;
_olex2_submission_special_instructions 'No special instructions were received'
_oxdiff_exptl_absorpt_empirical_details
;
Empirical correction (ABSPACK) includes:
- Absorption correction using spherical harmonics
- Frame scaling
;
_oxdiff_exptl_absorpt_empirical_full_max 2.241
_oxdiff_exptl_absorpt_empirical_full_min 0.612

loop_
_space_group_symop_operation_xyz
'x, y, z'
'-x+1/2, y+1/2, -z+1/2'
'-x, -y, -z'
'x-1/2, -y-1/2, z-1/2'

loop_
_atom_site_label
_atom_site_type_symbol
_atom_site_fract_x
_atom_site_fract_y
_atom_site_fract_z
_atom_site_U_iso_or_equiv
_atom_site_adp_type
_atom_site_occupancy
_atom_site_site_symmetry_order
_atom_site_calc_flag
_atom_site_refinement_flags_posn
_atom_site_refinement_flags_adp
_atom_site_refinement_flags_occupancy
_atom_site_disorder_assembly
_atom_site_disorder_group
O29 O 0.2314(3) 0.2846(2) 0.70369(14) 0.0451(6) Uani 1 1 d . . . . .
O25 O 0.1293(3) 0.7299(2) 0.42435(14) 0.0458(6) Uani 1 1 d . . . . .
O31 O 0.9499(3) 0.4742(2) 0.75315(16) 0.0495(7) Uani 1 1 d . . . . .
O27 O 0.8487(3) 0.9189(2) 0.47543(15) 0.0480(7) Uani 1 1 d . . . . .
C3 C 0.4261(4) 0.5234(3) 0.61016(18) 0.0358(7) Uani 1 1 d . . . . .
C5 C 0.2764(4) 0.6321(3) 0.51425(19) 0.0371(7) Uani 1 1 d . . . . .
H5 H 0.200727 0.582536 0.528218 0.045 Uiso 0.45 1 calc R U P A 2
C16 C 0.5192(4) 0.6923(3) 0.53054(18) 0.0356(7) Uani 1 1 d . . . . .
C15 C 0.6535(4) 0.6768(3) 0.56575(18) 0.0352(7) Uani 1 1 d . . . . .
C8 C 0.3190(4) 0.4473(3) 0.63100(18) 0.0366(7) Uani 1 1 d . . . . .
H8 H 0.230586 0.455325 0.606508 0.044 Uiso 0.45 1 calc R U P B 2
C4 C 0.4070(4) 0.6163(3) 0.55090(18) 0.0347(7) Uani 1 1 d . . . . .
C19 C 0.4990(4) 0.7840(3) 0.47394(18) 0.0361(7) Uani 1 1 d . . . . .
C13 C 0.8188(4) 0.4806(3) 0.7218(2) 0.0386(8) Uani 1 1 d . . . . .
C1 C 0.6733(4) 0.5851(3) 0.62536(18) 0.0362(7) Uani 1 1 d . . . . .
C2 C 0.5601(4) 0.5123(3) 0.64764(18) 0.0348(7) Uani 1 1 d . . . . .
C11 C 0.5784(4) 0.4242(3) 0.70696(19) 0.0369(7) Uani 1 1 d . . . . .
C17 C 0.2598(4) 0.7234(3) 0.45610(19) 0.0376(7) Uani 1 1 d . . . . .
C9 C 0.3426(4) 0.3571(3) 0.68946(19) 0.0377(7) Uani 1 1 d . . . . .
C21 C 0.7366(4) 0.8474(3) 0.4890(2) 0.0392(8) Uani 1 1 d . . . . .
C18 C 0.3665(4) 0.7978(3) 0.43677(19) 0.0387(8) Uani 1 1 d . . . . .
H18 H 0.352524 0.859125 0.398367 0.046 Uiso 1 1 calc R U . . .
C10 C 0.4685(4) 0.3476(3) 0.72729(19) 0.0387(8) Uani 1 1 d . . . . .
H10 H 0.481613 0.289023 0.767415 0.046 Uiso 1 1 calc R U . . .
C20 C 0.6081(4) 0.8617(3) 0.4545(2) 0.0400(8) Uani 1 1 d . . . . .
H20 H 0.592878 0.924687 0.417330 0.048 Uiso 1 1 calc R U . . .
C22 C 0.7604(4) 0.7529(3) 0.54337(19) 0.0399(8) Uani 1 1 d . . . . .
H22 H 0.850457 0.740960 0.565016 0.048 Uiso 0.55 1 calc R U P C 1
C14 C 0.8027(4) 0.5676(3) 0.6616(2) 0.0403(8) Uani 1 1 d . . . . .
H14 H 0.879524 0.614048 0.645805 0.048 Uiso 0.55 1 calc R U P D 1
C12 C 0.7101(4) 0.4117(3) 0.7447(2) 0.0397(8) Uani 1 1 d . . . . .
H12 H 0.722294 0.355217 0.786103 0.048 Uiso 1 1 calc R U . . .
C32 C 0.9747(4) 0.3865(3) 0.8130(2) 0.0460(9) Uani 1 1 d . . . . .
H32A H 0.947447 0.304728 0.794488 0.069 Uiso 1 1 calc R U . . .
H32B H 0.920798 0.408178 0.857794 0.069 Uiso 1 1 calc R U . . .
H32C H 1.072863 0.386147 0.827805 0.069 Uiso 1 1 calc R U . . .
C28 C 0.8322(4) 1.0176(3) 0.4221(2) 0.0458(9) Uani 1 1 d . . . . .
H28A H 0.804821 0.985156 0.371223 0.069 Uiso 1 1 calc R U . . .
H28B H 0.919488 1.062035 0.418648 0.069 Uiso 1 1 calc R U . . .
H28C H 0.760949 1.073711 0.439835 0.069 Uiso 1 1 calc R U . . .
C26 C 0.1039(4) 0.8223(4) 0.3672(2) 0.0477(9) Uani 1 1 d . . . . .
H26A H 0.164073 0.808845 0.323771 0.072 Uiso 1 1 calc R U . . .
H26B H 0.122549 0.903373 0.389715 0.072 Uiso 1 1 calc R U . . .
H26C H 0.007459 0.818119 0.349026 0.072 Uiso 1 1 calc R U . . .
C30 C 0.2518(4) 0.1885(3) 0.7585(2) 0.0476(9) Uani 1 1 d . . . . .
H30A H 0.322683 0.132165 0.740549 0.071 Uiso 1 1 calc R U . . .
H30B H 0.165374 0.143562 0.764221 0.071 Uiso 1 1 calc R U . . .
H30C H 0.281507 0.223455 0.808323 0.071 Uiso 1 1 calc R U . . .
C6 C 0.1720(6) 0.5574(5) 0.5386(4) 0.0367(13) Uani 0.55 1 d . . P E 1
H6 H 0.082674 0.568035 0.515686 0.044 Uiso 0.55 1 calc R U P E 1
C7 C 0.1898(6) 0.4686(5) 0.5939(3) 0.0356(13) Uani 0.55 1 d . . P E 1
H7 H 0.113132 0.420070 0.607642 0.043 Uiso 0.55 1 calc R U P E 1
C24 C 0.8924(9) 0.7196(8) 0.5724(5) 0.0437(18) Uani 0.45 1 d . . P F 2
H24 H 0.970597 0.760135 0.552943 0.052 Uiso 0.45 1 calc R U P F 2
C23 C 0.9120(8) 0.6294(7) 0.6285(5) 0.0427(18) Uani 0.45 1 d . . P F 2
H23 H 1.003424 0.609062 0.644864 0.051 Uiso 0.45 1 calc R U P F 2

loop_
_atom_site_aniso_label
_atom_site_aniso_U_11
_atom_site_aniso_U_22
_atom_site_aniso_U_33
_atom_site_aniso_U_23
_atom_site_aniso_U_13
_atom_site_aniso_U_12
O29 0.0429(14) 0.0461(14) 0.0463(14) 0.0128(11) -0.0015(11) -0.0050(11)
O25 0.0458(15) 0.0434(14) 0.0476(14) 0.0092(11) -0.0106(11) -0.0011(11)
O31 0.0462(15) 0.0468(15) 0.0547(15) 0.0166(12) -0.0118(12) -0.0013(12)
O27 0.0454(14) 0.0500(15) 0.0483(14) 0.0139(12) -0.0043(11) -0.0058(12)
C3 0.0466(19) 0.0286(16) 0.0320(16) -0.0044(13) -0.0003(14) 0.0035(14)
C5 0.0461(19) 0.0316(16) 0.0335(16) -0.0021(13) -0.0027(14) -0.0009(14)
C16 0.0467(19) 0.0286(16) 0.0313(16) -0.0018(12) -0.0022(14) 0.0028(14)
C15 0.0445(19) 0.0293(16) 0.0317(16) 0.0003(13) -0.0004(14) 0.0007(14)
C8 0.0457(19) 0.0328(17) 0.0313(16) -0.0024(13) 0.0009(14) 0.0006(14)
C4 0.0480(19) 0.0271(15) 0.0290(15) -0.0038(12) 0.0002(14) 0.0032(13)
C19 0.0464(19) 0.0294(16) 0.0325(16) -0.0003(13) 0.0000(14) 0.0031(14)
C13 0.0384(18) 0.0374(18) 0.0395(18) 0.0027(14) -0.0069(14) 0.0017(14)
C1 0.048(2) 0.0288(16) 0.0317(16) -0.0012(13) -0.0006(14) 0.0015(14)
C2 0.0469(19) 0.0269(15) 0.0308(15) -0.0018(12) 0.0028(14) 0.0019(13)
C11 0.0457(19) 0.0329(16) 0.0319(16) -0.0024(13) -0.0026(14) 0.0017(14)
C17 0.0414(18) 0.0358(17) 0.0352(17) -0.0012(14) -0.0048(14) 0.0039(14)
C9 0.0465(19) 0.0339(17) 0.0329(16) 0.0008(13) 0.0035(14) -0.0018(14)
C21 0.0438(19) 0.0355(17) 0.0386(17) 0.0034(14) 0.0044(15) -0.0020(14)
C18 0.048(2) 0.0334(17) 0.0346(17) 0.0022(13) -0.0027(14) 0.0039(14)
C10 0.048(2) 0.0321(17) 0.0362(17) 0.0046(13) 0.0009(15) -0.0020(14)
C20 0.048(2) 0.0336(17) 0.0388(18) 0.0040(14) -0.0020(15) 0.0006(15)
C22 0.043(2) 0.0415(18) 0.0346(16) 0.0029(14) 0.0003(14) 0.0016(15)
C14 0.0419(19) 0.0343(17) 0.0446(19) 0.0035(14) -0.0005(15) 0.0009(14)
C12 0.050(2) 0.0328(17) 0.0363(17) 0.0049(14) -0.0037(15) 0.0034(15)
C32 0.054(2) 0.0351(18) 0.048(2) 0.0059(15) -0.0132(17) 0.0032(16)
C28 0.055(2) 0.0326(18) 0.049(2) 0.0074(15) -0.0007(17) -0.0049(16)
C26 0.049(2) 0.047(2) 0.046(2) 0.0085(16) -0.0102(17) 0.0042(17)
C30 0.053(2) 0.043(2) 0.046(2) 0.0104(16) -0.0015(17) -0.0031(17)
C6 0.037(3) 0.030(3) 0.042(3) -0.005(2) -0.006(3) -0.003(2)
C7 0.042(3) 0.030(3) 0.034(3) -0.002(2) -0.005(2) -0.006(2)
C24 0.042(4) 0.044(4) 0.044(4) -0.001(3) -0.010(3) -0.003(3)
C23 0.038(4) 0.033(4) 0.057(5) -0.002(3) -0.007(4) -0.004(3)

loop_
_atom_type_symbol
_atom_type_description
_atom_type_scat_dispersion_real
_atom_type_scat_dispersion_imag
_atom_type_scat_source
C C 0.0181 0.0091 'International Tables Vol C Tables 4.2.6.8 and 6.1.1.4'
H H 0.0000 0.0000 'International Tables Vol C Tables 4.2.6.8 and 6.1.1.4'
O O 0.0492 0.0322 'International Tables Vol C Tables 4.2.6.8 and 6.1.1.4'

loop_
_citation_id
_citation_doi
_citation_year
1 10.1039/D5SC03215F 2025

loop_
_geom_angle_atom_site_label_1
_geom_angle_atom_site_label_2
_geom_angle_atom_site_label_3
_geom_angle
_geom_angle_site_symmetry_1
_geom_angle_site_symmetry_3
_geom_angle_publ_flag
C9 O29 C30 116.8(3) . . ?
C17 O25 C26 117.0(3) . . ?
C13 O31 C32 117.1(3) . . ?
C21 O27 C28 118.0(3) . . ?
C8 C3 C4 121.4(3) . . ?
C8 C3 C2 120.5(3) . . ?
C2 C3 C4 118.1(3) . . ?
C4 C5 C17 119.0(3) . . ?
C6 C5 C4 116.8(4) . . ?
C6 C5 C17 124.3(4) . . ?
C4 C16 C15 121.4(3) . . ?
C19 C16 C15 118.9(3) . . ?
C19 C16 C4 119.7(3) . . ?
C16 C15 C1 119.0(3) . . ?
C22 C15 C16 119.2(3) . . ?
C22 C15 C1 121.8(3) . . ?
C3 C8 C9 119.5(3) . . ?
C3 C8 C7 116.6(4) . . ?
C7 C8 C9 123.9(4) . . ?
C5 C4 C3 119.8(3) . . ?
C5 C4 C16 120.2(3) . . ?
C16 C4 C3 120.0(3) . . ?
C16 C19 C18 119.4(3) . . ?
C20 C19 C16 120.3(3) . . ?
C20 C19 C18 120.2(3) . . ?
O31 C13 C14 114.0(3) . . ?
C12 C13 O31 125.0(3) . . ?
C12 C13 C14 121.0(3) . . ?
C2 C1 C15 119.6(3) . . ?
C14 C1 C15 120.8(3) . . ?
C14 C1 C2 119.6(3) . . ?
C1 C2 C3 121.8(3) . . ?
C11 C2 C3 118.4(3) . . ?
C11 C2 C1 119.8(3) . . ?
C2 C11 C12 119.3(3) . . ?
C10 C11 C2 120.4(3) . . ?
C10 C11 C12 120.3(3) . . ?
O25 C17 C5 113.9(3) . . ?
C18 C17 O25 124.8(3) . . ?
C18 C17 C5 121.3(3) . . ?
O29 C9 C8 114.6(3) . . ?
O29 C9 C10 124.6(3) . . ?
C10 C9 C8 120.8(3) . . ?
O27 C21 C20 125.3(3) . . ?
O27 C21 C22 114.7(3) . . ?
C20 C21 C22 120.0(3) . . ?
C17 C18 C19 120.4(3) . . ?
C9 C10 C11 120.4(3) . . ?
C21 C20 C19 120.6(3) . . ?
C15 C22 C21 120.8(3) . . ?
C15 C22 C24 115.2(4) . . ?
C24 C22 C21 123.7(5) . . ?
C1 C14 C13 119.9(3) . . ?
C23 C14 C13 124.0(4) . . ?
C23 C14 C1 115.7(4) . . ?
C13 C12 C11 120.3(3) . . ?
C7 C6 C5 123.7(6) . . ?
C6 C7 C8 121.7(5) . . ?
C23 C24 C22 122.3(7) . . ?
C24 C23 C14 122.6(7) . . ?

loop_
_geom_bond_atom_site_label_1
_geom_bond_atom_site_label_2
_geom_bond_distance
_geom_bond_site_symmetry_2
_geom_bond_publ_flag
O29 C9 1.368(4) . ?
O29 C30 1.424(4) . ?
O25 C17 1.368(4) . ?
O25 C26 1.428(4) . ?
O31 C13 1.372(4) . ?
O31 C32 1.425(4) . ?
O27 C21 1.365(4) . ?
O27 C28 1.424(4) . ?
C3 C8 1.388(5) . ?
C3 C4 1.451(5) . ?
C3 C2 1.442(5) . ?
C5 C4 1.412(5) . ?
C5 C17 1.422(5) . ?
C5 C6 1.377(7) . ?
C16 C15 1.433(5) . ?
C16 C4 1.422(5) . ?
C16 C19 1.410(4) . ?
C15 C1 1.447(4) . ?
C15 C22 1.394(5) . ?
C8 C9 1.426(5) . ?
C8 C7 1.412(7) . ?
C19 C18 1.430(5) . ?
C19 C20 1.406(5) . ?
C13 C14 1.414(5) . ?
C13 C12 1.365(5) . ?
C1 C2 1.419(5) . ?
C1 C14 1.400(5) . ?
C2 C11 1.414(5) . ?
C11 C10 1.409(5) . ?
C11 C12 1.426(5) . ?
C17 C18 1.366(5) . ?
C9 C10 1.374(5) . ?
C21 C20 1.377(5) . ?
C21 C22 1.410(5) . ?
C22 C24 1.410(9) . ?
C14 C23 1.398(9) . ?
C6 C7 1.369(9) . ?
C24 C23 1.392(11) . ?
